data_9015402
loop_
_publ_author_name
'Shi, N.'
'Ma, Z.'
'Liu, W.'

_publ_section_title
;
 Crystal structure determination of ankangite with one dimensional incommensurate modulation
;
_journal_name_full 'Acta Petrologica et Mineralogica'
_journal_page_first 233
_journal_page_last 245
_journal_volume 10
_journal_year 1991
_chemical_compound_source 'Shiti barite deposit, Ankang County, Shaanxi, China'
_chemical_formula_sum 'Ba9 O112 Ti36.4 V19.6'
_chemical_name_mineral Ankangite
_space_group_IT_number 83
_symmetry_space_group_name_Hall '-P 4'
_symmetry_space_group_name_H-M 'P 4/m'
_cell_angle_alpha 90
_cell_angle_beta 90
_cell_angle_gamma 90
_cell_length_a 10.126
_cell_length_b 10.126
_cell_length_c 41.41
_cell_formula_units_Z 2
_cell_volume 4246.011
_database_code_amcsd 0018319
_exptl_crystal_density_diffrn 4.512
_cod_original_formula_sum 'Ba9 (Ti36.4 V19.6) O112'
_cod_database_code 9015402

loop_
_space_group_symop_operation_xyz
x,y,z
y,-x,-z
-y,x,z
x,y,-z
-x,-y,z
-y,x,-z
y,-x,z
-x,-y,-z

loop_
_atom_site_label
_atom_site_fract_x
_atom_site_fract_y
_atom_site_fract_z
_atom_site_occupancy
_atom_site_U_iso_or_equiv
Ba1 0.00000 0.00000 0.00000 1.00000 0.00500
Ba3 0.00000 0.00000 0.14300 1.00000 0.06900
Ba23 0.00000 0.00000 0.27300 1.00000 0.09600
Ba27 0.00000 0.00000 0.41600 1.00000 0.05200
Ba8 0.00000 0.00000 0.50000 1.00000 0.05000
Ba31 0.50000 0.50000 0.04800 1.00000 0.12700
Ba10 0.50000 0.50000 0.10700 1.00000 0.09100
Ba35 0.50000 0.50000 0.19100 1.00000 0.07800
Ba38 0.50000 0.50000 0.30900 1.00000 0.05800
Ba15 0.50000 0.50000 0.46400 1.00000 0.13700
Ti1 0.34000 0.85400 0.00000 0.65000 0.02200
V1 0.34000 0.85400 0.00000 0.35000 0.02200
Ti2 0.33400 0.85300 0.06770 0.65000 0.01200
V2 0.33400 0.85300 0.06770 0.35000 0.01200
Ti3 0.33700 0.84500 0.13920 0.65000 0.00200
V3 0.33700 0.84500 0.13920 0.35000 0.00200
Ti4 0.32000 0.85600 0.21140 0.65000 0.01600
V4 0.32000 0.85600 0.21140 0.35000 0.01600
Ti5 0.33100 0.85000 0.28350 0.65000 0.02600
V5 0.33100 0.85000 0.28350 0.35000 0.02600
Ti6 0.34500 0.83600 0.35350 0.65000 0.00400
V6 0.34500 0.83600 0.35350 0.35000 0.00400
Ti7 0.33400 0.84400 0.42650 0.65000 0.20400
V7 0.33400 0.84400 0.42650 0.35000 0.20400
Ti8 0.33500 0.85300 0.50000 0.65000 0.00800
V8 0.33500 0.85300 0.50000 0.35000 0.00800
Ti9 0.16500 0.65300 0.03560 0.65000 0.01000
V9 0.16500 0.65300 0.03560 0.35000 0.01000
Ti10 0.16400 0.65000 0.10190 0.65000 0.05600
V10 0.16400 0.65000 0.10190 0.35000 0.05600
Ti11 0.16300 0.64900 0.17370 0.65000 0.01200
V11 0.16300 0.64900 0.17370 0.35000 0.01200
Ti12 0.16800 0.65200 0.24630 0.65000 0.00400
V12 0.16800 0.65200 0.24630 0.35000 0.00400
Ti13 0.16700 0.65800 0.31230 0.65000 0.35600
V13 0.16700 0.65800 0.31230 0.35000 0.35600
Ti14 0.16600 0.64700 0.38700 0.65000 0.01500
V14 0.16600 0.64700 0.38700 0.35000 0.01500
Ti15 0.16300 0.64900 0.46140 0.65000 0.01400
V15 0.16300 0.64900 0.46140 0.35000 0.01400
O1 0.33400 0.03000 0.00000 1.00000 0.02200
O2 0.33100 0.03800 0.07000 1.00000 0.01000
O3 0.33900 0.03200 0.13800 1.00000 0.07500
O4 0.33200 0.03800 0.21300 1.00000 0.07300
O5 0.33200 0.03800 0.28200 1.00000 0.09300
O6 0.36600 0.04000 0.35360 1.00000 0.01200
O7 0.33800 0.03500 0.42340 1.00000 0.07900
O8 0.33100 0.03900 0.50000 1.00000 0.05000
O9 0.34600 0.31400 0.00000 1.00000 0.07400
O10 0.34300 0.30100 0.07000 1.00000 0.00900
O11 0.34200 0.29800 0.13900 1.00000 0.11700
O12 0.34200 0.29800 0.21400 1.00000 0.04500
O13 0.34000 0.30400 0.28100 1.00000 0.16100
O14 0.35000 0.29600 0.35600 1.00000 0.01700
O15 0.34500 0.30000 0.42900 1.00000 0.03100
O16 0.34700 0.30000 0.50000 1.00000 0.06200
O17 0.16000 0.20100 0.03500 1.00000 0.01600
O18 0.16100 0.20400 0.10400 1.00000 0.03600
O19 0.16200 0.20300 0.17500 1.00000 0.08100
O20 0.15800 0.20100 0.24900 1.00000 0.05100
O21 0.15000 0.20100 0.31900 1.00000 0.29900
O22 0.15500 0.20100 0.38900 1.00000 0.05000
O23 0.15200 0.20200 0.46200 1.00000 0.00900
O24 0.16700 0.46800 0.03500 1.00000 0.00500
O25 0.16500 0.46100 0.10000 1.00000 0.01600
O26 0.16800 0.45600 0.17700 1.00000 0.00800
O27 0.16100 0.46500 0.24300 1.00000 0.16200
O28 0.17000 0.46700 0.31200 1.00000 0.29500
O29 0.16900 0.45700 0.38300 1.00000 0.00800
O30 0.17000 0.45900 0.45900 1.00000 0.15500

loop_
_cod_related_entry_id
_cod_related_entry_database
_cod_related_entry_code
1 AMCSD 0018319
